data_2207646
loop_
_publ_author_name
'Hong-Ping Xiao'

_publ_section_title
;<i>catena</i>-Poly[[[aqua(di-2-pyridylamine-\k^2^<i>N</i>^2^,<i>N</i>^2'^)copper(II)]-\m-thiophene-2,5-dicarboxylato-\k^2^<i>O</i>^2^:<i>O</i>^5^]
 <i>N</i>,<i>N</i>-dimethylformamide monohydrate]
;
_journal_coeditor_code SJ6152
_journal_issue 12
_journal_name_full 'Acta Crystallographica Section E'
_journal_page_first m2592
_journal_page_last m2594
_journal_paper_doi 10.1107/S1600536805036433
_journal_volume 61
_journal_year 2005
_chemical_formula_iupac '[Cu (C6 H2 O4 S) (C10 H9 N3) (H2 O)], C3 H7 N O, H2 O'
_chemical_formula_moiety 'C16 H13 Cu N3 O5 S, C3 H7 N O, H2 O'
_chemical_formula_sum 'C19 H22 Cu N4 O7 S'
_chemical_formula_weight 514.01
_chemical_name_systematic
;catena-Poly[[[aqua(di-2-pyridylamine-\k^2^N^2^,N^2'^)copper(II)]-\m-
thiophene-2,5-dicarboxylato-\k^2^O^2^:O^5^]
 N,N-dimethylformamide monohydrate]
;
_space_group_IT_number 33
_symmetry_cell_setting orthorhombic
_symmetry_space_group_name_Hall 'P 2c -2n'
_symmetry_space_group_name_H-M 'P n a 21'
_atom_sites_solution_hydrogens geom
_atom_sites_solution_primary direct
_atom_sites_solution_secondary difmap
_audit_creation_method SHELXL-97
_cell_angle_alpha 90.00
_cell_angle_beta 90.00
_cell_angle_gamma 90.00
_cell_formula_units_Z 4
_cell_length_a 7.0670(10)
_cell_length_b 24.123(2)
_cell_length_c 13.3790(10)
_cell_measurement_reflns_used 6159
_cell_measurement_temperature 298(2)
_cell_measurement_theta_max 25.71
_cell_measurement_theta_min 2.91
_cell_volume 2280.8(4)
_computing_cell_refinement 'SAINT (Bruker, 2002)'
_computing_data_collection 'SMART (Bruker, 2002)'
_computing_data_reduction SAINT
_computing_molecular_graphics 'SHELXTL (Bruker, 2002)'
_computing_publication_material SHELXL97
_computing_structure_refinement 'SHELXL97 (Sheldrick, 1997)'
_computing_structure_solution 'SHELXS97 (Sheldrick, 1997)'
_diffrn_ambient_temperature 298(2)
_diffrn_measured_fraction_theta_full 0.992
_diffrn_measured_fraction_theta_max 0.992
_diffrn_measurement_device_type 'Bruker APEX area-detector'
_diffrn_measurement_method '\f and \w'
_diffrn_radiation_monochromator graphite
_diffrn_radiation_source 'fine-focus sealed tube'
_diffrn_radiation_type MoK\a
_diffrn_radiation_wavelength 0.71073
_diffrn_reflns_av_R_equivalents 0.0277
_diffrn_reflns_av_sigmaI/netI 0.0386
_diffrn_reflns_limit_h_max 9
_diffrn_reflns_limit_h_min -9
_diffrn_reflns_limit_k_max 28
_diffrn_reflns_limit_k_min -30
_diffrn_reflns_limit_l_max 12
_diffrn_reflns_limit_l_min -17
_diffrn_reflns_number 13430
_diffrn_reflns_theta_full 27.50
_diffrn_reflns_theta_max 27.50
_diffrn_reflns_theta_min 1.69
_diffrn_standards_number 0
_exptl_absorpt_coefficient_mu 1.096
_exptl_absorpt_correction_T_max 0.8356
_exptl_absorpt_correction_T_min 0.6325
_exptl_absorpt_correction_type multi-scan
_exptl_absorpt_process_details '(SADABS; Bruker, 2002)'
_exptl_crystal_colour Blue
_exptl_crystal_density_diffrn 1.497
_exptl_crystal_density_method 'not measured'
_exptl_crystal_description Block
_exptl_crystal_F_000 1060
_exptl_crystal_size_max 0.46
_exptl_crystal_size_mid 0.41
_exptl_crystal_size_min 0.17
_refine_diff_density_max 0.275
_refine_diff_density_min -0.346
_refine_ls_abs_structure_details 'Flack (1983), 5538 Friedel pairs'
_refine_ls_abs_structure_Flack 0.012(11)
_refine_ls_extinction_method none
_refine_ls_goodness_of_fit_ref 1.038
_refine_ls_hydrogen_treatment mixed
_refine_ls_matrix_type full
_refine_ls_number_parameters 306
_refine_ls_number_reflns 4485
_refine_ls_number_restraints 6
_refine_ls_restrained_S_all 1.037
_refine_ls_R_factor_all 0.0337
_refine_ls_R_factor_gt 0.0307
_refine_ls_shift/su_max 0.001
_refine_ls_shift/su_mean 0.000
_refine_ls_structure_factor_coef Fsqd
_refine_ls_weighting_details 'calc w = 1/[\s^2^(Fo^2^)+(0.0436P)^2^] where P = (Fo^2^+2Fc^2^)/3'
_refine_ls_weighting_scheme calc
_refine_ls_wR_factor_gt 0.0738
_refine_ls_wR_factor_ref 0.0751
_reflns_number_gt 4174
_reflns_number_total 4485
_reflns_threshold_expression I>2\s(I)
_cod_data_source_file sj6152.cif
_cod_data_source_block I
_cod_database_code 2207646
_cod_database_fobs_code 2207646

loop_
_symmetry_equiv_pos_as_xyz
'x, y, z'
'-x, -y, z+1/2'
'x+1/2, -y+1/2, z'
'-x+1/2, y+1/2, z+1/2'

loop_
_atom_site_label
_atom_site_fract_x
_atom_site_fract_y
_atom_site_fract_z
_atom_site_U_iso_or_equiv
_atom_site_adp_type
_atom_site_calc_flag
_atom_site_refinement_flags
_atom_site_occupancy
_atom_site_type_symbol
Cu1 0.37248(4) 0.361767(10) 0.31324(3) 0.02829(8) Uani d . 1 Cu
S1 0.18998(10) 0.52931(3) 0.03113(6) 0.04299(17) Uani d . 1 S
O1 0.2441(3) 0.39926(7) 0.20203(15) 0.0373(4) Uani d . 1 O
O2 0.4530(3) 0.46381(11) 0.1561(2) 0.0749(9) Uani d . 1 O
O3 0.0218(3) 0.61444(7) -0.10425(15) 0.0439(5) Uani d . 1 O
O4 -0.2718(3) 0.58068(8) -0.09834(16) 0.0428(5) Uani d . 1 O
O5 0.6477(3) 0.40404(10) 0.2890(2) 0.0593(7) Uani d D 1 O
H5A 0.745(4) 0.4076(18) 0.325(3) 0.089 Uiso d D 1 H
O6 0.1613(4) 0.31322(14) 0.8349(3) 0.0946(11) Uani d . 1 O
O7 0.7557(4) 0.30210(16) 0.8343(2) 0.0857(9) Uani d D 1 O
N1 0.4492(3) 0.31666(8) 0.43208(16) 0.0320(4) Uani d . 1 N
N2 0.4104(3) 0.23093(9) 0.35201(17) 0.0341(5) Uani d . 1 N
H2 0.3609 0.1988 0.3618 0.041 Uiso calc R 1 H
N3 0.4437(3) 0.29830(8) 0.22521(15) 0.0298(4) Uani d . 1 N
N4 0.2849(6) 0.39889(15) 0.8154(3) 0.0881(10) Uani d . 1 N
C1 0.2936(4) 0.44285(11) 0.1568(2) 0.0397(6) Uani d . 1 C
C2 0.1414(4) 0.47032(11) 0.0978(2) 0.0382(6) Uani d . 1 C
C3 -0.0432(4) 0.45562(12) 0.0887(3) 0.0467(7) Uani d . 1 C
H3 -0.0954 0.4246 0.1195 0.056 Uiso calc R 1 H
C4 -0.1477(4) 0.49215(13) 0.0277(3) 0.0472(7) Uani d . 1 C
H4 -0.2762 0.4881 0.0145 0.057 Uiso calc R 1 H
C5 -0.0395(4) 0.53408(10) -0.0098(2) 0.0361(6) Uani d . 1 C
C6 -0.0991(4) 0.58013(10) -0.0762(2) 0.0344(5) Uani d . 1 C
C7 0.4980(4) 0.34447(13) 0.5167(2) 0.0449(6) Uani d . 1 C
H7 0.5027 0.3830 0.5143 0.054 Uiso calc R 1 H
C8 0.5404(5) 0.31912(15) 0.6050(2) 0.0541(8) Uani d . 1 C
H8 0.5750 0.3397 0.6608 0.065 Uiso calc R 1 H
C9 0.5304(5) 0.26160(15) 0.6090(2) 0.0525(8) Uani d . 1 C
H9 0.5535 0.2431 0.6688 0.063 Uiso calc R 1 H
C10 0.4867(4) 0.23256(12) 0.5249(2) 0.0432(7) Uani d . 1 C
H10 0.4818 0.1940 0.5263 0.052 Uiso calc R 1 H
C11 0.4492(4) 0.26128(10) 0.43643(18) 0.0314(5) Uani d . 1 C
C12 0.4409(4) 0.24547(10) 0.25298(17) 0.0287(5) Uani d . 1 C
C13 0.4699(4) 0.20183(11) 0.1853(2) 0.0386(6) Uani d . 1 C
H13 0.4600 0.1651 0.2059 0.046 Uiso calc R 1 H
C14 0.5127(4) 0.21450(13) 0.0890(2) 0.0464(7) Uani d . 1 C
H14 0.5327 0.1863 0.0427 0.056 Uiso calc R 1 H
C15 0.5265(4) 0.26952(14) 0.0597(2) 0.0456(7) Uani d . 1 C
H15 0.5595 0.2788 -0.0054 0.055 Uiso calc R 1 H
C16 0.4900(4) 0.30991(12) 0.1296(2) 0.0398(6) Uani d . 1 C
H16 0.4976 0.3469 0.1101 0.048 Uiso calc R 1 H
C17 0.1109(12) 0.4222(3) 0.7847(8) 0.179(4) Uani d . 1 C
H17A 0.0286 0.3933 0.7614 0.269 Uiso calc R 1 H
H17B 0.1330 0.4482 0.7317 0.269 Uiso calc R 1 H
H17C 0.0530 0.4409 0.8402 0.269 Uiso calc R 1 H
C18 0.4481(11) 0.4341(2) 0.8216(8) 0.165(4) Uani d . 1 C
H18A 0.4186 0.4661 0.8615 0.248 Uiso calc R 1 H
H18B 0.4842 0.4457 0.7557 0.248 Uiso calc R 1 H
H18C 0.5506 0.4141 0.8519 0.248 Uiso calc R 1 H
C19 0.2885(7) 0.3470(2) 0.8387(3) 0.0781(12) Uani d . 1 C
H19 0.4041 0.3336 0.8616 0.094 Uiso calc R 1 H
H7A 0.739(5) 0.2673(6) 0.830(4) 0.11(2) Uiso d D 1 H
H7B 0.873(2) 0.3091(14) 0.841(4) 0.083(15) Uiso d D 1 H
H5B 0.645(7) 0.4238(18) 0.237(2) 0.108(19) Uiso d D 1 H

loop_
_atom_site_aniso_label
_atom_site_aniso_U_11
_atom_site_aniso_U_22
_atom_site_aniso_U_33
_atom_site_aniso_U_12
_atom_site_aniso_U_13
_atom_site_aniso_U_23
Cu1 0.02809(14) 0.02259(13) 0.03420(14) 0.00414(10) 0.00069(13) -0.00008(13)
S1 0.0334(3) 0.0348(3) 0.0607(4) -0.0029(3) -0.0029(3) 0.0216(3)
O1 0.0366(10) 0.0260(9) 0.0492(11) 0.0012(7) -0.0078(8) 0.0125(8)
O2 0.0384(13) 0.0715(17) 0.115(2) -0.0144(11) -0.0176(13) 0.0545(16)
O3 0.0457(11) 0.0307(10) 0.0553(12) 0.0002(8) 0.0046(9) 0.0149(9)
O4 0.0349(11) 0.0353(10) 0.0583(13) 0.0092(8) 0.0048(9) 0.0186(9)
O5 0.0380(11) 0.0594(14) 0.081(2) -0.0112(10) -0.0150(11) 0.0262(13)
O6 0.0739(19) 0.098(2) 0.112(3) -0.0003(17) 0.0048(18) 0.021(2)
O7 0.072(2) 0.109(3) 0.076(2) 0.0086(17) 0.0026(16) 0.0011(17)
N1 0.0312(11) 0.0338(11) 0.0310(11) 0.0031(9) 0.0000(9) 0.0009(9)
N2 0.0425(12) 0.0233(10) 0.0366(11) -0.0027(9) 0.0000(9) 0.0022(9)
N3 0.0290(10) 0.0284(11) 0.0319(11) 0.0053(8) 0.0016(9) 0.0014(8)
N4 0.115(3) 0.066(2) 0.083(2) 0.017(2) 0.014(3) -0.001(2)
C1 0.0356(14) 0.0334(13) 0.0501(16) 0.0052(11) -0.0028(12) 0.0094(12)
C2 0.0361(14) 0.0284(13) 0.0501(16) 0.0017(10) 0.0001(12) 0.0167(12)
C3 0.0378(16) 0.0353(14) 0.067(2) -0.0035(12) -0.0004(14) 0.0258(14)
C4 0.0295(13) 0.0436(17) 0.069(2) -0.0022(11) -0.0042(13) 0.0242(15)
C5 0.0328(14) 0.0286(13) 0.0468(15) 0.0061(11) 0.0012(11) 0.0086(11)
C6 0.0372(14) 0.0283(12) 0.0379(13) 0.0094(10) 0.0065(11) 0.0050(10)
C7 0.0473(16) 0.0499(16) 0.0376(15) -0.0004(13) -0.0031(12) -0.0079(13)
C8 0.0560(19) 0.072(2) 0.0340(15) 0.0020(16) -0.0043(14) -0.0112(14)
C9 0.0526(19) 0.076(2) 0.0285(15) 0.0057(16) 0.0004(13) 0.0127(14)
C10 0.0433(16) 0.0447(16) 0.0416(15) 0.0054(12) 0.0048(12) 0.0142(13)
C11 0.0276(12) 0.0352(13) 0.0315(12) 0.0026(10) 0.0033(10) 0.0032(10)
C12 0.0236(11) 0.0287(12) 0.0338(13) 0.0014(9) -0.0017(10) 0.0015(10)
C13 0.0420(16) 0.0300(13) 0.0438(15) 0.0072(11) -0.0065(12) -0.0079(11)
C14 0.0486(18) 0.0502(17) 0.0404(15) 0.0098(13) -0.0032(12) -0.0165(14)
C15 0.0411(16) 0.068(2) 0.0274(13) 0.0093(14) 0.0037(11) -0.0028(13)
C16 0.0398(15) 0.0423(15) 0.0373(15) 0.0053(12) 0.0028(11) 0.0084(11)
C17 0.217(9) 0.108(5) 0.211(13) 0.064(6) -0.050(8) 0.006(6)
C18 0.183(7) 0.083(4) 0.229(9) -0.022(4) 0.088(7) -0.032(6)
C19 0.070(3) 0.092(3) 0.072(3) 0.011(2) 0.006(2) 0.015(2)

loop_
_atom_type_symbol
_atom_type_description
_atom_type_scat_dispersion_real
_atom_type_scat_dispersion_imag
_atom_type_scat_source
C C 0.0033 0.0016 'International Tables Vol C Tables 4.2.6.8 and 6.1.1.4'
H H 0.0000 0.0000 'International Tables Vol C Tables 4.2.6.8 and 6.1.1.4'
N N 0.0061 0.0033 'International Tables Vol C Tables 4.2.6.8 and 6.1.1.4'
O O 0.0106 0.0060 'International Tables Vol C Tables 4.2.6.8 and 6.1.1.4'
S S 0.1246 0.1234 'International Tables Vol C Tables 4.2.6.8 and 6.1.1.4'
Cu Cu 0.3201 1.2651 'International Tables Vol C Tables 4.2.6.8 and 6.1.1.4'

loop_
_geom_angle_atom_site_label_1
_geom_angle_atom_site_label_2
_geom_angle_atom_site_label_3
_geom_angle_site_symmetry_1
_geom_angle_site_symmetry_3
_geom_angle
_geom_angle_publ_flag
O4 Cu1 O1 2_565 . 87.90(8) yes
O4 Cu1 N3 2_565 . 172.76(8) yes
O1 Cu1 N3 . . 91.30(8) yes
O4 Cu1 N1 2_565 . 90.23(9) yes
O1 Cu1 N1 . . 167.87(8) yes
N3 Cu1 N1 . . 89.05(9) yes
O4 Cu1 O5 2_565 . 94.65(10) yes
O1 Cu1 O5 . . 94.73(8) yes
N3 Cu1 O5 . . 92.59(10) yes
N1 Cu1 O5 . . 97.37(9) yes
C2 S1 C5 . . 91.85(13) ?
C1 O1 Cu1 . . 128.24(18) yes
C6 O4 Cu1 . 2_564 120.20(17) ?
Cu1 O5 H5A . . 133(3) ?
Cu1 O5 H5B . . 111(3) ?
H5A O5 H5B . . 116(4) ?
H7A O7 H7B . . 109.7(17) ?
C11 N1 C7 . . 117.1(2) ?
C11 N1 Cu1 . . 125.28(17) ?
C7 N1 Cu1 . . 117.52(19) ?
C11 N2 C12 . . 128.3(2) ?
C11 N2 H2 . . 115.9 ?
C12 N2 H2 . . 115.9 ?
C12 N3 C16 . . 117.9(2) ?
C12 N3 Cu1 . . 124.56(17) ?
C16 N3 Cu1 . . 117.47(18) ?
C19 N4 C17 . . 118.2(5) ?
C19 N4 C18 . . 123.0(5) ?
C17 N4 C18 . . 118.8(6) ?
O2 C1 O1 . . 126.7(3) ?
O2 C1 C2 . . 118.2(2) ?
O1 C1 C2 . . 115.1(2) ?
C3 C2 C1 . . 128.7(2) ?
C3 C2 S1 . . 111.3(2) ?
C1 C2 S1 . . 120.0(2) ?
C2 C3 C4 . . 113.1(2) ?
C2 C3 H3 . . 123.5 ?
C4 C3 H3 . . 123.5 ?
C5 C4 C3 . . 112.5(2) ?
C5 C4 H4 . . 123.8 ?
C3 C4 H4 . . 123.8 ?
C4 C5 C6 . . 128.0(3) ?
C4 C5 S1 . . 111.3(2) ?
C6 C5 S1 . . 120.7(2) ?
O3 C6 O4 . . 126.0(2) ?
O3 C6 C5 . . 118.8(2) ?
O4 C6 C5 . . 115.2(2) ?
N1 C7 C8 . . 123.8(3) ?
N1 C7 H7 . . 118.1 ?
C8 C7 H7 . . 118.1 ?
C7 C8 C9 . . 118.1(3) ?
C7 C8 H8 . . 121.0 ?
C9 C8 H8 . . 121.0 ?
C10 C9 C8 . . 119.5(3) ?
C10 C9 H9 . . 120.2 ?
C8 C9 H9 . . 120.2 ?
C9 C10 C11 . . 119.2(3) ?
C9 C10 H10 . . 120.4 ?
C11 C10 H10 . . 120.4 ?
N1 C11 N2 . . 119.8(2) ?
N1 C11 C10 . . 122.2(2) ?
N2 C11 C10 . . 118.1(2) ?
N3 C12 N2 . . 120.8(2) ?
N3 C12 C13 . . 122.5(2) ?
N2 C12 C13 . . 116.7(2) ?
C14 C13 C12 . . 118.4(3) ?
C14 C13 H13 . . 120.8 ?
C12 C13 H13 . . 120.8 ?
C13 C14 C15 . . 119.9(3) ?
C13 C14 H14 . . 120.0 ?
C15 C14 H14 . . 120.0 ?
C16 C15 C14 . . 118.2(3) ?
C16 C15 H15 . . 120.9 ?
C14 C15 H15 . . 120.9 ?
N3 C16 C15 . . 122.9(3) ?
N3 C16 H16 . . 118.6 ?
C15 C16 H16 . . 118.6 ?
N4 C17 H17A . . 109.5 ?
N4 C17 H17B . . 109.5 ?
H17A C17 H17B . . 109.5 ?
N4 C17 H17C . . 109.5 ?
H17A C17 H17C . . 109.5 ?
H17B C17 H17C . . 109.5 ?
N4 C18 H18A . . 109.5 ?
N4 C18 H18B . . 109.5 ?
H18A C18 H18B . . 109.5 ?
N4 C18 H18C . . 109.5 ?
H18A C18 H18C . . 109.5 ?
H18B C18 H18C . . 109.5 ?
O6 C19 N4 . . 128.7(5) ?
O6 C19 H19 . . 115.6 ?
N4 C19 H19 . . 115.6 ?

loop_
_geom_bond_atom_site_label_1
_geom_bond_atom_site_label_2
_geom_bond_site_symmetry_2
_geom_bond_distance
_geom_bond_publ_flag
Cu1 O4 2_565 1.958(2) yes
Cu1 O1 . 1.963(2) yes
Cu1 N3 . 1.996(2) yes
Cu1 N1 . 2.002(2) yes
Cu1 O5 . 2.220(2) yes
S1 C2 . 1.714(3) ?
S1 C5 . 1.715(3) ?
O1 C1 . 1.262(3) ?
O2 C1 . 1.235(4) ?
O3 C6 . 1.248(3) ?
O4 C6 . 1.255(3) ?
O4 Cu1 2_564 1.958(2) ?
O5 H5A . 0.842(10) ?
O5 H5B . 0.844(10) ?
O6 C19 . 1.213(6) ?
O7 H7A . 0.849(10) ?
O7 H7B . 0.849(10) ?
N1 C11 . 1.337(3) ?
N1 C7 . 1.361(4) ?
N2 C11 . 1.374(3) ?
N2 C12 . 1.388(3) ?
N2 H2 . 0.8600 ?
N3 C12 . 1.328(3) ?
N3 C16 . 1.350(3) ?
N4 C19 . 1.292(6) ?
N4 C17 . 1.412(8) ?
N4 C18 . 1.435(7) ?
C1 C2 . 1.490(4) ?
C2 C3 . 1.358(4) ?
C3 C4 . 1.410(4) ?
C3 H3 . 0.9300 ?
C4 C5 . 1.363(4) ?
C4 H4 . 0.9300 ?
C5 C6 . 1.484(4) ?
C7 C8 . 1.363(5) ?
C7 H7 . 0.9300 ?
C8 C9 . 1.390(5) ?
C8 H8 . 0.9300 ?
C9 C10 . 1.361(5) ?
C9 H9 . 0.9300 ?
C10 C11 . 1.397(4) ?
C10 H10 . 0.9300 ?
C12 C13 . 1.404(3) ?
C13 C14 . 1.358(4) ?
C13 H13 . 0.9300 ?
C14 C15 . 1.387(4) ?
C14 H14 . 0.9300 ?
C15 C16 . 1.375(4) ?
C15 H15 . 0.9300 ?
C16 H16 . 0.9300 ?
C17 H17A . 0.9600 ?
C17 H17B . 0.9600 ?
C17 H17C . 0.9600 ?
C18 H18A . 0.9600 ?
C18 H18B . 0.9600 ?
C18 H18C . 0.9600 ?
C19 H19 . 0.9300 ?

loop_
_geom_hbond_atom_site_label_D
_geom_hbond_atom_site_label_H
_geom_hbond_atom_site_label_A
_geom_hbond_site_symmetry_A
_geom_hbond_distance_DH
_geom_hbond_distance_HA
_geom_hbond_distance_DA
_geom_hbond_angle_DHA
O5 H5B O2 . 0.844(10) 1.99(3) 2.671(3) 138(4)
O7 H7B O6 1_655 0.849(10) 2.045(15) 2.879(5) 168(4)
O7 H7A O6 3 0.849(10) 2.020(12) 2.861(5) 170(5)
N2 H2 O3 4_545 0.86 2.24 2.910(3) 134
O5 H5A O3 2_665 0.842(10) 1.975(19) 2.773(3) 158(4)

loop_
_geom_torsion_atom_site_label_1
_geom_torsion_atom_site_label_2
_geom_torsion_atom_site_label_3
_geom_torsion_atom_site_label_4
_geom_torsion_site_symmetry_1
_geom_torsion
O4 Cu1 O1 C1 2_565 76.9(2)
N3 Cu1 O1 C1 . -110.3(2)
N1 Cu1 O1 C1 . 158.2(4)
O5 Cu1 O1 C1 . -17.6(3)
O4 Cu1 N1 C11 2_565 146.4(2)
O1 Cu1 N1 C11 . 65.3(5)
N3 Cu1 N1 C11 . -26.4(2)
O5 Cu1 N1 C11 . -118.9(2)
O4 Cu1 N1 C7 2_565 -30.7(2)
O1 Cu1 N1 C7 . -111.8(4)
N3 Cu1 N1 C7 . 156.5(2)
O5 Cu1 N1 C7 . 64.0(2)
O4 Cu1 N3 C12 2_565 -56.9(8)
O1 Cu1 N3 C12 . -140.4(2)
N1 Cu1 N3 C12 . 27.5(2)
O5 Cu1 N3 C12 . 124.8(2)
O4 Cu1 N3 C16 2_565 120.1(7)
O1 Cu1 N3 C16 . 36.6(2)
N1 Cu1 N3 C16 . -155.6(2)
O5 Cu1 N3 C16 . -58.2(2)
Cu1 O1 C1 O2 . 18.7(5)
Cu1 O1 C1 C2 . -162.29(19)
O2 C1 C2 C3 . -178.8(4)
O1 C1 C2 C3 . 2.1(5)
O2 C1 C2 S1 . 0.1(4)
O1 C1 C2 S1 . -179.0(2)
C5 S1 C2 C3 . -0.3(3)
C5 S1 C2 C1 . -179.3(3)
C1 C2 C3 C4 . 178.8(3)
S1 C2 C3 C4 . -0.1(4)
C2 C3 C4 C5 . 0.6(5)
C3 C4 C5 C6 . -179.9(3)
C3 C4 C5 S1 . -0.8(4)
C2 S1 C5 C4 . 0.6(3)
C2 S1 C5 C6 . 179.8(2)
Cu1 O4 C6 O3 2_564 1.4(4)
Cu1 O4 C6 C5 2_564 -179.24(18)
C4 C5 C6 O3 . -178.9(3)
S1 C5 C6 O3 . 2.1(4)
C4 C5 C6 O4 . 1.7(5)
S1 C5 C6 O4 . -177.4(2)
C11 N1 C7 C8 . -2.1(4)
Cu1 N1 C7 C8 . 175.3(2)
N1 C7 C8 C9 . -1.0(5)
C7 C8 C9 C10 . 2.6(5)
C8 C9 C10 C11 . -1.2(4)
C7 N1 C11 N2 . -176.8(2)
Cu1 N1 C11 N2 . 6.1(3)
C7 N1 C11 C10 . 3.6(4)
Cu1 N1 C11 C10 . -173.55(19)
C12 N2 C11 N1 . 27.9(4)
C12 N2 C11 C10 . -152.4(3)
C9 C10 C11 N1 . -2.0(4)
C9 C10 C11 N2 . 178.3(3)
C16 N3 C12 N2 . 174.5(3)
Cu1 N3 C12 N2 . -8.6(3)
C16 N3 C12 C13 . -4.9(4)
Cu1 N3 C12 C13 . 172.06(19)
C11 N2 C12 N3 . -26.8(4)
C11 N2 C12 C13 . 152.6(2)
N3 C12 C13 C14 . 3.7(4)
N2 C12 C13 C14 . -175.7(3)
C12 C13 C14 C15 . -0.1(4)
C13 C14 C15 C16 . -2.0(4)
C12 N3 C16 C15 . 2.7(4)
Cu1 N3 C16 C15 . -174.5(2)
C14 C15 C16 N3 . 0.8(4)
C17 N4 C19 O6 . 2.9(9)
C18 N4 C19 O6 . -178.7(6)
